data_7238966
loop_
_publ_author_name
'Ramulu, B. Janaki'
'Chanda, Tanmoy'
'Chowdhury, Sushobhan'
'Nandi, Ganesh C.'
'Singh, Maya Shankar'

_publ_section_title
;
 Organocatalyzed straightforward synthesis of highly fluorescent
 3,5-disubstituted 2,6-dicyanoanilines via domino annulation of
 \a-enolicdithioesters with malononitrile
;
_journal_issue 16
_journal_name_full 'RSC Advances'
_journal_page_first 5345
_journal_paper_doi 10.1039/c3ra40450a
_journal_volume 3
_journal_year 2013
_chemical_formula_sum 'C15 H11 N3 S'
_chemical_formula_weight 265.33
_space_group_IT_number 2
_space_group_name_Hall '-P 1'
_space_group_name_H-M_alt 'P -1'
_symmetry_space_group_name_H-M 'P -1'
_atom_sites_solution_hydrogens geom
_atom_sites_solution_primary direct
_atom_sites_solution_secondary difmap
_audit_creation_method SHELXL-97
_cell_angle_alpha 88.862(4)
_cell_angle_beta 73.880(4)
_cell_angle_gamma 85.889(4)
_cell_formula_units_Z 4
_cell_length_a 8.5763(4)
_cell_length_b 11.3553(5)
_cell_length_c 14.2144(7)
_cell_measurement_temperature 293(2)
_cell_volume 1326.44(11)
_computing_structure_refinement 'SHELXL-97 (Sheldrick, 2008)'
_diffrn_ambient_temperature 293(2)
_diffrn_measured_fraction_theta_full 0.997
_diffrn_measured_fraction_theta_max 0.853
_diffrn_radiation_monochromator graphite
_diffrn_radiation_source 'fine-focus sealed tube'
_diffrn_radiation_type MoK\a
_diffrn_radiation_wavelength 0.71073
_diffrn_reflns_av_R_equivalents 0.0178
_diffrn_reflns_av_sigmaI/netI 0.0362
_diffrn_reflns_limit_h_max 11
_diffrn_reflns_limit_h_min -11
_diffrn_reflns_limit_k_max 14
_diffrn_reflns_limit_k_min -15
_diffrn_reflns_limit_l_max 18
_diffrn_reflns_limit_l_min -18
_diffrn_reflns_number 11191
_diffrn_reflns_theta_full 25.00
_diffrn_reflns_theta_max 28.95
_diffrn_reflns_theta_min 3.19
_exptl_absorpt_coefficient_mu 0.232
_exptl_absorpt_correction_T_max 1.00000
_exptl_absorpt_correction_T_min 0.94226
_exptl_absorpt_correction_type multi-scan
_exptl_crystal_density_diffrn 1.329
_exptl_crystal_density_method 'not measured'
_exptl_crystal_F_000 552
_exptl_crystal_size_max 0.32
_exptl_crystal_size_mid 0.30
_exptl_crystal_size_min 0.28
_refine_diff_density_max 0.209
_refine_diff_density_min -0.242
_refine_diff_density_rms 0.041
_refine_ls_extinction_method none
_refine_ls_goodness_of_fit_ref 1.003
_refine_ls_hydrogen_treatment mixed
_refine_ls_matrix_type full
_refine_ls_number_parameters 359
_refine_ls_number_reflns 6000
_refine_ls_number_restraints 0
_refine_ls_restrained_S_all 1.003
_refine_ls_R_factor_all 0.0642
_refine_ls_R_factor_gt 0.0421
_refine_ls_shift/su_max 0.008
_refine_ls_shift/su_mean 0.001
_refine_ls_structure_factor_coef Fsqd
_refine_ls_weighting_details 'calc w=1/[\s^2^(Fo^2^)+(0.0384P)^2^+0.4016P] where P=(Fo^2^+2Fc^2^)/3'
_refine_ls_weighting_scheme calc
_refine_ls_wR_factor_gt 0.0930
_refine_ls_wR_factor_ref 0.1043
_reflns_number_gt 4475
_reflns_number_total 6000
_reflns_threshold_expression >2\s(I)
_cod_data_source_file c3ra40450a.txt
_cod_data_source_block bjr-3
_cod_original_sg_symbol_H-M P-1
_cod_database_code 7238966

loop_
_symmetry_equiv_pos_as_xyz
'x, y, z'
'-x, -y, -z'

loop_
_atom_site_label
_atom_site_type_symbol
_atom_site_fract_x
_atom_site_fract_y
_atom_site_fract_z
_atom_site_U_iso_or_equiv
_atom_site_adp_type
_atom_site_occupancy
_atom_site_symmetry_multiplicity
_atom_site_calc_flag
_atom_site_refinement_flags
N5 N -0.0252(2) -0.56797(15) 0.20065(12) 0.0436(4) Uani 1 1 d .
N2 N 0.0591(2) -0.27094(14) 0.13307(14) 0.0562(5) Uani 1 1 d .
C29 C 0.6669(2) 0.15853(16) 0.33885(13) 0.0406(4) Uani 1 1 d .
C14 C 0.1002(2) -0.36274(15) 0.09995(14) 0.0392(4) Uani 1 1 d .
N3 N 0.7358(2) 0.24238(15) 0.32290(14) 0.0601(5) Uani 1 1 d .
N1 N 0.0588(2) -0.86863(14) 0.18545(14) 0.0598(5) Uani 1 1 d .
C15 C 0.1016(2) -0.79201(15) 0.13368(13) 0.0393(4) Uani 1 1 d .
N4 N 0.7559(2) -0.35970(14) 0.30259(14) 0.0569(5) Uani 1 1 d .
C30 C 0.6816(2) -0.27163(15) 0.32279(13) 0.0378(4) Uani 1 1 d .
C13 C 0.5038(3) -0.4132(2) -0.19496(17) 0.0665(6) Uani 1 1 d .
H14 H 0.5518 -0.3472 -0.2324 0.100 Uiso 1 1 calc R
H15 H 0.4571 -0.4598 -0.2344 0.100 Uiso 1 1 calc R
H13 H 0.5860 -0.4608 -0.1748 0.100 Uiso 1 1 calc R
H25 H 0.888(3) -0.125(2) 0.2670(16) 0.058(7) Uiso 1 1 d .
H24 H 0.890(2) 0.0029(18) 0.2740(14) 0.049(6) Uiso 1 1 d .
H10 H -0.075(2) -0.6291(19) 0.2294(15) 0.050(6) Uiso 1 1 d .
H9 H -0.074(2) -0.5005(19) 0.2205(14) 0.049(6) Uiso 1 1 d .
S1 S 0.31156(6) 0.19736(4) 0.41104(4) 0.04847(14) Uani 1 1 d .
S2 S 0.34859(7) -0.36095(4) -0.08920(4) 0.05131(15) Uani 1 1 d .
C27 C 0.59132(19) -0.16036(14) 0.34725(12) 0.0319(4) Uani 1 1 d .
C10 C 0.1549(2) -0.47856(14) 0.05982(12) 0.0333(4) Uani 1 1 d .
N6 N 0.84225(18) -0.06204(16) 0.29871(13) 0.0432(4) Uani 1 1 d .
C24 C 0.4129(2) 0.05654(14) 0.38981(12) 0.0328(4) Uani 1 1 d .
C26 C 0.67646(19) -0.05662(14) 0.33285(12) 0.0322(4) Uani 1 1 d .
C25 C 0.5838(2) 0.05169(14) 0.35599(12) 0.0326(4) Uani 1 1 d .
C22 C 0.42126(19) -0.15590(14) 0.38118(12) 0.0313(3) Uani 1 1 d .
C1 C 0.3395(2) -0.82169(14) -0.05798(12) 0.0358(4) Uani 1 1 d .
C7 C 0.2724(2) -0.70351(14) -0.01671(12) 0.0341(4) Uani 1 1 d .
C16 C 0.33463(19) -0.26643(14) 0.39209(12) 0.0335(4) Uani 1 1 d .
C9 C 0.2757(2) -0.49090(14) -0.03009(13) 0.0356(4) Uani 1 1 d .
C23 C 0.3340(2) -0.04755(14) 0.40172(12) 0.0352(4) Uani 1 1 d .
H23 H 0.2210 -0.0445 0.4238 0.042 Uiso 1 1 calc R
C11 C 0.08918(19) -0.57843(14) 0.11329(12) 0.0323(4) Uani 1 1 d .
C8 C 0.3309(2) -0.60301(14) -0.06805(13) 0.0381(4) Uani 1 1 d .
H8 H 0.4080 -0.6108 -0.1286 0.046 Uiso 1 1 calc R
C12 C 0.1536(2) -0.69100(14) 0.07367(12) 0.0331(4) Uani 1 1 d .
C6 C 0.2398(2) -0.91235(15) -0.06030(14) 0.0439(4) Uani 1 1 d .
H6 H 0.1274 -0.8991 -0.0372 0.053 Uiso 1 1 calc R
C21 C 0.3648(2) -0.35653(16) 0.45322(14) 0.0454(4) Uani 1 1 d .
H21 H 0.4403 -0.3484 0.4883 0.054 Uiso 1 1 calc R
C3 C 0.5729(3) -0.95298(18) -0.13134(14) 0.0527(5) Uani 1 1 d .
H3 H 0.6851 -0.9667 -0.1556 0.063 Uiso 1 1 calc R
C2 C 0.5069(2) -0.84285(16) -0.09493(13) 0.0439(4) Uani 1 1 d .
H2 H 0.5749 -0.7826 -0.0952 0.053 Uiso 1 1 calc R
C17 C 0.2220(2) -0.28055(17) 0.34078(15) 0.0461(5) Uani 1 1 d .
H17 H 0.1996 -0.2203 0.3002 0.055 Uiso 1 1 calc R
C4 C 0.4730(3) -1.04199(17) -0.13160(14) 0.0557(6) Uani 1 1 d .
H4 H 0.5178 -1.1162 -0.1554 0.067 Uiso 1 1 calc R
C18 C 0.1424(3) -0.3834(2) 0.34927(17) 0.0595(6) Uani 1 1 d .
H18 H 0.0676 -0.3926 0.3140 0.071 Uiso 1 1 calc R
C5 C 0.3070(3) -1.02198(17) -0.09684(15) 0.0539(5) Uani 1 1 d .
H5 H 0.2398 -1.0824 -0.0979 0.065 Uiso 1 1 calc R
C20 C 0.2829(3) -0.45869(18) 0.46219(18) 0.0614(6) Uani 1 1 d .
H20 H 0.3021 -0.5185 0.5040 0.074 Uiso 1 1 calc R
C19 C 0.1737(3) -0.47171(19) 0.40965(19) 0.0629(6) Uani 1 1 d .
H19 H 0.1205 -0.5411 0.4150 0.075 Uiso 1 1 calc R
C28 C 0.1013(3) 0.16812(19) 0.4433(2) 0.0716(7) Uani 1 1 d .
H28 H 0.0357 0.2412 0.4565 0.107 Uiso 1 1 calc R
H29 H 0.0766 0.1192 0.5007 0.107 Uiso 1 1 calc R
H30 H 0.0786 0.1282 0.3902 0.107 Uiso 1 1 calc R

loop_
_atom_site_aniso_label
_atom_site_aniso_U_11
_atom_site_aniso_U_22
_atom_site_aniso_U_33
_atom_site_aniso_U_23
_atom_site_aniso_U_13
_atom_site_aniso_U_12
N5 0.0432(9) 0.0282(8) 0.0505(10) -0.0054(7) 0.0023(8) -0.0032(7)
N2 0.0637(11) 0.0309(8) 0.0690(12) -0.0048(8) -0.0107(9) 0.0004(8)
C29 0.0406(10) 0.0334(9) 0.0435(10) -0.0031(8) -0.0044(8) -0.0011(8)
C14 0.0390(9) 0.0308(9) 0.0473(10) 0.0031(8) -0.0112(8) -0.0038(7)
N3 0.0568(11) 0.0381(9) 0.0743(13) -0.0053(9) 0.0032(9) -0.0134(8)
N1 0.0575(11) 0.0349(9) 0.0687(12) 0.0073(8) 0.0117(9) -0.0007(8)
C15 0.0369(9) 0.0283(9) 0.0457(10) -0.0037(8) -0.0003(8) 0.0002(7)
N4 0.0463(9) 0.0370(9) 0.0763(12) -0.0054(8) -0.0003(9) 0.0056(7)
C30 0.0332(9) 0.0335(9) 0.0431(10) 0.0008(8) -0.0045(8) -0.0036(7)
C13 0.0674(14) 0.0550(13) 0.0639(14) 0.0183(11) 0.0038(12) -0.0107(11)
S1 0.0468(3) 0.0287(2) 0.0615(3) -0.0012(2) -0.0026(2) 0.00382(19)
S2 0.0663(3) 0.0321(2) 0.0522(3) 0.0089(2) -0.0094(3) -0.0120(2)
C27 0.0322(8) 0.0283(8) 0.0343(9) -0.0001(7) -0.0081(7) -0.0010(6)
C10 0.0368(9) 0.0251(8) 0.0407(9) -0.0006(7) -0.0147(8) -0.0032(7)
N6 0.0317(8) 0.0346(9) 0.0596(11) 0.0036(8) -0.0058(8) -0.0052(7)
C24 0.0370(9) 0.0281(8) 0.0303(8) -0.0003(7) -0.0051(7) 0.0012(7)
C26 0.0312(8) 0.0331(8) 0.0323(8) 0.0011(7) -0.0086(7) -0.0031(7)
C25 0.0365(9) 0.0276(8) 0.0322(8) 0.0003(7) -0.0062(7) -0.0060(7)
C22 0.0327(8) 0.0304(8) 0.0299(8) 0.0008(7) -0.0070(7) -0.0035(6)
C1 0.0460(10) 0.0290(8) 0.0311(8) -0.0001(7) -0.0089(8) 0.0005(7)
C7 0.0370(9) 0.0292(8) 0.0364(9) -0.0018(7) -0.0103(8) -0.0027(7)
C16 0.0299(8) 0.0304(8) 0.0355(9) -0.0023(7) -0.0012(7) -0.0024(6)
C9 0.0406(9) 0.0306(8) 0.0388(9) 0.0039(7) -0.0157(8) -0.0054(7)
C23 0.0305(8) 0.0324(9) 0.0392(9) -0.0001(7) -0.0038(7) -0.0016(7)
C11 0.0299(8) 0.0288(8) 0.0393(9) -0.0017(7) -0.0108(7) -0.0033(6)
C8 0.0444(10) 0.0327(9) 0.0351(9) 0.0011(7) -0.0072(8) -0.0046(7)
C12 0.0340(9) 0.0254(8) 0.0401(9) 0.0007(7) -0.0100(8) -0.0042(6)
C6 0.0521(11) 0.0344(9) 0.0458(11) -0.0032(8) -0.0145(9) -0.0017(8)
C21 0.0459(11) 0.0377(10) 0.0513(11) 0.0059(8) -0.0118(9) -0.0030(8)
C3 0.0581(12) 0.0521(12) 0.0389(10) -0.0014(9) -0.0039(9) 0.0171(10)
C2 0.0469(11) 0.0418(10) 0.0379(10) 0.0003(8) -0.0046(8) 0.0010(8)
C17 0.0433(10) 0.0455(11) 0.0510(11) 0.0030(9) -0.0143(9) -0.0096(8)
C4 0.0869(17) 0.0354(10) 0.0406(11) -0.0076(8) -0.0159(11) 0.0180(11)
C18 0.0517(12) 0.0582(13) 0.0726(15) -0.0078(12) -0.0194(11) -0.0191(10)
C5 0.0803(15) 0.0332(10) 0.0517(12) -0.0055(9) -0.0237(11) -0.0028(10)
C20 0.0649(14) 0.0383(11) 0.0737(15) 0.0162(10) -0.0076(12) -0.0062(10)
C19 0.0543(13) 0.0396(11) 0.0857(17) -0.0032(11) -0.0001(12) -0.0191(10)
C28 0.0454(12) 0.0467(12) 0.107(2) -0.0015(13) 0.0016(13) 0.0102(10)

loop_
_atom_type_symbol
_atom_type_description
_atom_type_scat_dispersion_real
_atom_type_scat_dispersion_imag
_atom_type_scat_source
C C 0.0033 0.0016 'International Tables Vol C Tables 4.2.6.8 and 6.1.1.4'
H H 0.0000 0.0000 'International Tables Vol C Tables 4.2.6.8 and 6.1.1.4'
N N 0.0061 0.0033 'International Tables Vol C Tables 4.2.6.8 and 6.1.1.4'
S S 0.1246 0.1234 'International Tables Vol C Tables 4.2.6.8 and 6.1.1.4'

loop_
_geom_angle_atom_site_label_1
_geom_angle_atom_site_label_2
_geom_angle_atom_site_label_3
_geom_angle
N3 C29 C25 178.2(2)
N2 C14 C10 178.5(2)
N1 C15 C12 176.50(19)
N4 C30 C27 178.9(2)
C24 S1 C28 103.63(9)
C9 S2 C13 103.44(9)
C22 C27 C26 121.48(14)
C22 C27 C30 119.75(14)
C26 C27 C30 118.73(14)
C9 C10 C11 121.17(14)
C9 C10 C14 119.68(15)
C11 C10 C14 119.12(15)
C23 C24 C25 119.40(14)
C23 C24 S1 123.80(13)
C25 C24 S1 116.77(12)
N6 C26 C25 121.72(15)
N6 C26 C27 120.93(15)
C25 C26 C27 117.34(14)
C24 C25 C26 121.32(14)
C24 C25 C29 120.18(14)
C26 C25 C29 118.40(14)
C23 C22 C27 119.55(15)
C23 C22 C16 120.20(14)
C27 C22 C16 120.23(14)
C2 C1 C6 118.81(16)
C2 C1 C7 119.19(16)
C6 C1 C7 122.00(16)
C8 C7 C12 119.23(15)
C8 C7 C1 119.20(15)
C12 C7 C1 121.55(14)
C17 C16 C21 118.91(16)
C17 C16 C22 120.00(15)
C21 C16 C22 121.09(16)
C8 C9 C10 119.72(15)
C8 C9 S2 123.24(13)
C10 C9 S2 117.04(12)
C22 C23 C24 120.89(15)
N5 C11 C10 121.82(15)
N5 C11 C12 120.98(15)
C10 C11 C12 117.14(15)
C7 C8 C9 120.92(16)
C7 C12 C11 121.75(15)
C7 C12 C15 121.03(14)
C11 C12 C15 117.04(15)
C5 C6 C1 120.27(18)
C20 C21 C16 120.10(19)
C4 C3 C2 120.04(19)
C3 C2 C1 120.41(19)
C16 C17 C18 120.54(19)
C3 C4 C5 120.29(18)
C19 C18 C17 119.9(2)
C4 C5 C6 120.2(2)
C19 C20 C21 120.1(2)
C18 C19 C20 120.44(19)

loop_
_geom_bond_atom_site_label_1
_geom_bond_atom_site_label_2
_geom_bond_distance
N5 C11 1.353(2)
N2 C14 1.143(2)
C29 N3 1.142(2)
C29 C25 1.434(2)
C14 C10 1.438(2)
N1 C15 1.142(2)
C15 C12 1.437(2)
N4 C30 1.143(2)
C30 C27 1.430(2)
C13 S2 1.788(2)
S1 C24 1.7541(16)
S1 C28 1.787(2)
S2 C9 1.7508(17)
C27 C22 1.401(2)
C27 C26 1.412(2)
C10 C9 1.406(2)
C10 C11 1.415(2)
N6 C26 1.366(2)
C24 C23 1.388(2)
C24 C25 1.408(2)
C26 C25 1.408(2)
C22 C23 1.386(2)
C22 C16 1.488(2)
C1 C2 1.390(2)
C1 C6 1.391(2)
C1 C7 1.486(2)
C7 C8 1.390(2)
C7 C12 1.403(2)
C16 C17 1.382(2)
C16 C21 1.386(2)
C9 C8 1.391(2)
C11 C12 1.418(2)
C6 C5 1.381(3)
C21 C20 1.385(3)
C3 C4 1.372(3)
C3 C2 1.383(3)
C17 C18 1.382(3)
C4 C5 1.375(3)
C18 C19 1.367(3)
C20 C19 1.367(3)

loop_
_geom_torsion_atom_site_label_1
_geom_torsion_atom_site_label_2
_geom_torsion_atom_site_label_3
_geom_torsion_atom_site_label_4
_geom_torsion
N4 C30 C27 C22 169(100)
N4 C30 C27 C26 -8(12)
N2 C14 C10 C9 -95(8)
N2 C14 C10 C11 83(8)
C28 S1 C24 C23 -2.26(19)
C28 S1 C24 C25 175.78(15)
C22 C27 C26 N6 -179.28(16)
C30 C27 C26 N6 -1.7(3)
C22 C27 C26 C25 1.3(2)
C30 C27 C26 C25 178.89(15)
C23 C24 C25 C26 0.8(2)
S1 C24 C25 C26 -177.37(13)
C23 C24 C25 C29 177.06(16)
S1 C24 C25 C29 -1.1(2)
N6 C26 C25 C24 179.09(16)
C27 C26 C25 C24 -1.5(2)
N6 C26 C25 C29 2.7(3)
C27 C26 C25 C29 -177.90(16)
N3 C29 C25 C24 -137(7)
N3 C29 C25 C26 39(7)
C26 C27 C22 C23 -0.4(2)
C30 C27 C22 C23 -177.88(16)
C26 C27 C22 C16 177.71(15)
C30 C27 C22 C16 0.2(2)
C2 C1 C7 C8 45.9(2)
C6 C1 C7 C8 -134.52(18)
C2 C1 C7 C12 -132.96(18)
C6 C1 C7 C12 46.6(2)
C23 C22 C16 C17 57.4(2)
C27 C22 C16 C17 -120.68(18)
C23 C22 C16 C21 -122.64(19)
C27 C22 C16 C21 59.3(2)
C11 C10 C9 C8 0.7(2)
C14 C10 C9 C8 178.79(16)
C11 C10 C9 S2 -179.63(12)
C14 C10 C9 S2 -1.6(2)
C13 S2 C9 C8 -3.15(18)
C13 S2 C9 C10 177.21(14)
C27 C22 C23 C24 -0.5(3)
C16 C22 C23 C24 -178.55(15)
C25 C24 C23 C22 0.3(3)
S1 C24 C23 C22 178.27(13)
C9 C10 C11 N5 178.88(16)
C14 C10 C11 N5 0.8(2)
C9 C10 C11 C12 1.7(2)
C14 C10 C11 C12 -176.36(15)
C12 C7 C8 C9 1.3(3)
C1 C7 C8 C9 -177.52(15)
C10 C9 C8 C7 -2.3(3)
S2 C9 C8 C7 178.07(13)
C8 C7 C12 C11 1.2(2)
C1 C7 C12 C11 -179.94(15)
C8 C7 C12 C15 -173.74(16)
C1 C7 C12 C15 5.1(2)
N5 C11 C12 C7 -179.90(16)
C10 C11 C12 C7 -2.7(2)
N5 C11 C12 C15 -4.7(2)
C10 C11 C12 C15 172.46(15)
N1 C15 C12 C7 150(3)
N1 C15 C12 C11 -26(3)
C2 C1 C6 C5 1.4(3)
C7 C1 C6 C5 -178.23(17)
C17 C16 C21 C20 0.0(3)
C22 C16 C21 C20 -179.95(17)
C4 C3 C2 C1 0.3(3)
C6 C1 C2 C3 -1.4(3)
C7 C1 C2 C3 178.23(16)
C21 C16 C17 C18 -0.9(3)
C22 C16 C17 C18 179.11(17)
C2 C3 C4 C5 0.8(3)
C16 C17 C18 C19 0.7(3)
C3 C4 C5 C6 -0.8(3)
C1 C6 C5 C4 -0.3(3)
C16 C21 C20 C19 1.0(3)
C17 C18 C19 C20 0.3(3)
C21 C20 C19 C18 -1.2(3)
